data_4120654
loop_
_publ_author_name
'Adriaenssens, Louis'
'Gil-Ram\'irez, Guzm\'an'
'Frontera, Antonio'
'Qui\~nonero, David'
'Escudero-Ad\'an, Eduardo C'
'Ballester, Pablo'

_publ_section_title
;
 Thermodynamic Characterization of Halide-\p Interactions in Solution
 Using &quot;Two-Wall&quot; Aryl Extended Calix[4]pyrroles as Model
 System.
;
_journal_issue 8
_journal_name_full 'Journal of the American Chemical Society'
_journal_page_first 3208
_journal_paper_doi 10.1021/ja412098v
_journal_volume 136
_journal_year 2014
_chemical_formula_sum 'C42 H44 Br2 N6'
_chemical_formula_weight 792.65
_chemical_name_systematic
; 
 ? 
;
_space_group_IT_number 2
_symmetry_cell_setting triclinic
_symmetry_space_group_name_Hall '-P 1'
_symmetry_space_group_name_H-M 'P -1'
_atom_sites_solution_hydrogens geom
_atom_sites_solution_primary direct
_atom_sites_solution_secondary difmap
_audit_creation_method SHELXL-97
_cell_angle_alpha 78.438(4)
_cell_angle_beta 77.178(4)
_cell_angle_gamma 75.910(4)
_cell_formula_units_Z 2
_cell_length_a 10.9585(9)
_cell_length_b 11.1069(8)
_cell_length_c 16.6867(15)
_cell_measurement_reflns_used 7319
_cell_measurement_temperature 100(2)
_cell_measurement_theta_max 33.70
_cell_measurement_theta_min 2.53
_cell_volume 1897.6(3)
_computing_cell_refinement 'Bruker APEX2 v2011.4-0'
_computing_data_collection 'Bruker APEX2 v2011.4-0'
_computing_data_reduction 'Bruker SAINT V7.60A'
_computing_molecular_graphics 'Bruker SHELXTL'
_computing_publication_material 'Bruker SHELXTL'
_computing_structure_refinement 'SHELXS-97 (Sheldrick, 2008)'
_computing_structure_solution Sir2011
_diffrn_ambient_temperature 100(2)
_diffrn_detector_area_resol_mean 512
_diffrn_detector_type '4K CCD area detector APEX II'
_diffrn_measured_fraction_theta_full 0.989
_diffrn_measured_fraction_theta_max 0.796
_diffrn_measurement_device_type 'Kappa 4-axis goniometer bruker-nonius'
_diffrn_measurement_method
;
 Fullsphere data collection, phi and omega scans
;
_diffrn_measurement_specimen_support 'magnetic support with MicroMount'
_diffrn_radiation_monochromator 'Multilayer Montel 200 mirrors'
_diffrn_radiation_type MoK\a
_diffrn_radiation_wavelength 0.71073
_diffrn_reflns_av_R_equivalents 0.0759
_diffrn_reflns_av_sigmaI/netI 0.1103
_diffrn_reflns_limit_h_max 13
_diffrn_reflns_limit_h_min -15
_diffrn_reflns_limit_k_max 17
_diffrn_reflns_limit_k_min -17
_diffrn_reflns_limit_l_max 20
_diffrn_reflns_limit_l_min -27
_diffrn_reflns_number 31611
_diffrn_reflns_theta_full 25.00
_diffrn_reflns_theta_max 35.23
_diffrn_reflns_theta_min 2.53
_diffrn_source 'Rotating anode X-ray tube'
_diffrn_source_current 70
_diffrn_source_power 50
_diffrn_source_size '3 mm x 0.3 mm fine focus'
_diffrn_source_type 'Bruker-Nonius FR 591'
_exptl_absorpt_coefficient_mu 2.174
_exptl_absorpt_correction_T_max 0.8119
_exptl_absorpt_correction_T_min 0.4767
_exptl_absorpt_correction_type empirical
_exptl_absorpt_process_details
; 
 SADABS Version 2008/1 Bruker-Nonius
 Blessing, Acta Cryst. (1995) A51 33-38
;
_exptl_crystal_colour colourless
_exptl_crystal_density_diffrn 1.387
_exptl_crystal_density_method 'not measured'
_exptl_crystal_description PLATE
_exptl_crystal_F_000 816
_exptl_crystal_size_max 0.40
_exptl_crystal_size_mid 0.20
_exptl_crystal_size_min 0.10
_refine_diff_density_max 1.791
_refine_diff_density_min -1.145
_refine_diff_density_rms 0.137
_refine_ls_extinction_method none
_refine_ls_goodness_of_fit_ref 1.076
_refine_ls_hydrogen_treatment noref
_refine_ls_matrix_type full
_refine_ls_number_parameters 459
_refine_ls_number_reflns 13518
_refine_ls_number_restraints 0
_refine_ls_restrained_S_all 1.076
_refine_ls_R_factor_all 0.1103
_refine_ls_R_factor_gt 0.0675
_refine_ls_shift/su_max 0.002
_refine_ls_shift/su_mean 0.000
_refine_ls_structure_factor_coef Fsqd
_refine_ls_weighting_details 'calc w=1/[\s^2^(Fo^2^)+(0.0809P)^2^+0.0000P] where P=(Fo^2^+2Fc^2^)/3'
_refine_ls_weighting_scheme calc
_refine_ls_wR_factor_gt 0.1554
_refine_ls_wR_factor_ref 0.1741
_reflns_number_gt 8894
_reflns_number_total 13518
_reflns_threshold_expression >2sigma(I)
_cod_data_source_file ja412098v_si_006.cif
_cod_data_source_block gg128_0m
_cod_depositor_comments
;
The following automatic conversions were performed:

'_symmetry_cell_setting' value 'Triclinic' changed to 'triclinic'
according to
/usr/data/users/saulius/automatic-downloads/current/ACS/lib/dictionaries/cif_core.dic
dictionary named 'cif_core.dic' version 2.4.2 from 2011-04-26.

Automatic conversion script
Id: cif_fix_values 2281 2013-09-26 08:29:07Z andrius 
;
_cod_original_sg_symbol_H-M P-1
_cod_database_code 4120654

loop_
_symmetry_equiv_pos_as_xyz
'x, y, z'
'-x, -y, -z'

loop_
_atom_site_label
_atom_site_type_symbol
_atom_site_fract_x
_atom_site_fract_y
_atom_site_fract_z
_atom_site_U_iso_or_equiv
_atom_site_adp_type
_atom_site_occupancy
_atom_site_symmetry_multiplicity
_atom_site_calc_flag
_atom_site_refinement_flags
Br1 Br 0.09323(3) 1.14578(2) 0.161898(18) 0.02533(10) Uani 1 1 d .
C1B C 0.2496(2) 0.9965(2) 0.62210(15) 0.0130(5) Uani 1 1 d .
N1B N 0.2915(2) 0.97449(17) 0.54133(12) 0.0120(5) Uani 1 1 d .
H1B H 0.3150 1.0305 0.4989 0.014 Uiso 1 1 calc R
C2B C 0.2266(3) 0.8854(2) 0.66970(15) 0.0158(6) Uani 1 1 d .
H2B H 0.1985 0.8715 0.7283 0.019 Uiso 1 1 calc R
N2B N 0.5516(2) 0.85731(16) 0.40597(13) 0.0118(5) Uani 1 1 d .
H2B1 H 0.5220 0.9391 0.3987 0.014 Uiso 1 1 calc R
C3B C 0.2523(3) 0.7950(2) 0.61560(16) 0.0153(6) Uani 1 1 d .
H3B H 0.2440 0.7099 0.6313 0.018 Uiso 1 1 calc R
C4B C 0.2916(2) 0.8529(2) 0.53625(14) 0.0117(5) Uani 1 1 d .
C5B C 0.3329(2) 0.8019(2) 0.45452(15) 0.0123(5) Uani 1 1 d .
C6B C 0.2749(2) 0.8938(2) 0.38354(15) 0.0122(5) Uani 1 1 d .
C7B C 0.3333(3) 0.8827(2) 0.30176(16) 0.0159(6) Uani 1 1 d .
H7B H 0.4115 0.8236 0.2908 0.019 Uiso 1 1 calc R
C8B C 0.2792(3) 0.9568(2) 0.23544(16) 0.0179(6) Uani 1 1 d .
H8B H 0.3187 0.9474 0.1797 0.022 Uiso 1 1 calc R
C9B C 0.1667(3) 1.0442(2) 0.25227(17) 0.0166(6) Uani 1 1 d .
C10B C 0.1060(3) 1.0580(2) 0.33283(17) 0.0160(6) Uani 1 1 d .
H10B H 0.0287 1.1182 0.3435 0.019 Uiso 1 1 calc R
C11B C 0.1608(2) 0.9814(2) 0.39795(16) 0.0146(6) Uani 1 1 d .
H11B H 0.1193 0.9891 0.4536 0.018 Uiso 1 1 calc R
C12B C 0.2793(3) 0.6823(2) 0.46496(17) 0.0163(6) Uani 1 1 d .
H12D H 0.3122 0.6204 0.5100 0.024 Uiso 1 1 calc R
H12E H 0.3059 0.6468 0.4130 0.024 Uiso 1 1 calc R
H12F H 0.1856 0.7036 0.4784 0.024 Uiso 1 1 calc R
C13B C 0.4772(2) 0.7686(2) 0.43175(15) 0.0116(5) Uani 1 1 d .
C14B C 0.5592(3) 0.6529(2) 0.43353(17) 0.0162(6) Uani 1 1 d .
H14B H 0.5350 0.5737 0.4480 0.019 Uiso 1 1 calc R
C15B C 0.6860(2) 0.6727(2) 0.41002(16) 0.0159(6) Uani 1 1 d .
H15B H 0.7621 0.6094 0.4066 0.019 Uiso 1 1 calc R
C16B C 0.6790(2) 0.8001(2) 0.39309(15) 0.0124(5) Uani 1 1 d .
C17B C 0.7855(2) 0.8711(2) 0.35788(16) 0.0146(6) Uani 1 1 d .
C18B C 0.9043(3) 0.8014(2) 0.3967(2) 0.0227(7) Uani 1 1 d .
H18D H 0.8837 0.8008 0.4570 0.034 Uiso 1 1 calc R
H18E H 0.9752 0.8445 0.3726 0.034 Uiso 1 1 calc R
H18F H 0.9291 0.7148 0.3852 0.034 Uiso 1 1 calc R
C19B C 0.8203(3) 0.8746(3) 0.26317(18) 0.0255(7) Uani 1 1 d .
H19D H 0.8492 0.7886 0.2506 0.038 Uiso 1 1 calc R
H19E H 0.8889 0.9211 0.2403 0.038 Uiso 1 1 calc R
H19F H 0.7449 0.9164 0.2382 0.038 Uiso 1 1 calc R
N1A N 0.2905(2) 0.52296(17) -0.02075(13) 0.0128(5) Uani 1 1 d .
H1A H 0.3195 0.4710 0.0214 0.015 Uiso 1 1 calc R
C1A C 0.2972(2) 0.4912(2) -0.09733(15) 0.0137(5) Uani 1 1 d .
Br2 Br 0.02041(3) 0.40035(3) 0.39188(2) 0.03230(11) Uani 1 1 d .
N2A N 0.4408(2) 0.65764(17) 0.08416(13) 0.0129(5) Uani 1 1 d .
H2NA H 0.4405 0.5777 0.1023 0.015 Uiso 1 1 calc R
C2A C 0.2449(3) 0.5978(2) -0.14595(17) 0.0179(6) Uani 1 1 d .
H2A H 0.2379 0.6047 -0.2025 0.022 Uiso 1 1 calc R
C3A C 0.2032(3) 0.6957(2) -0.09714(17) 0.0185(6) Uani 1 1 d .
H3A H 0.1625 0.7797 -0.1149 0.022 Uiso 1 1 calc R
C4A C 0.2323(2) 0.6472(2) -0.01919(15) 0.0137(5) Uani 1 1 d .
C5A C 0.2148(2) 0.7119(2) 0.05505(15) 0.0136(5) Uani 1 1 d .
C6A C 0.1671(2) 0.6319(2) 0.13757(16) 0.0137(6) Uani 1 1 d .
C7A C 0.1895(3) 0.6537(2) 0.21139(16) 0.0161(6) Uani 1 1 d .
H7A H 0.2361 0.7161 0.2101 0.019 Uiso 1 1 calc R
C8A C 0.1449(3) 0.5859(2) 0.28744(17) 0.0187(6) Uani 1 1 d .
H8A H 0.1611 0.6011 0.3378 0.022 Uiso 1 1 calc R
C9A C 0.0764(3) 0.4954(2) 0.28833(17) 0.0185(6) Uani 1 1 d .
C10A C 0.0499(3) 0.4740(2) 0.21617(19) 0.0227(7) Uani 1 1 d .
H10A H 0.0014 0.4130 0.2178 0.027 Uiso 1 1 calc R
C11A C 0.0952(3) 0.5429(2) 0.14074(18) 0.0176(6) Uani 1 1 d .
H11A H 0.0768 0.5291 0.0907 0.021 Uiso 1 1 calc R
C12A C 0.1109(3) 0.8338(2) 0.04544(19) 0.0200(6) Uani 1 1 d .
H12A H 0.0993 0.8779 0.0928 0.030 Uiso 1 1 calc R
H12B H 0.0299 0.8125 0.0437 0.030 Uiso 1 1 calc R
H12C H 0.1376 0.8882 -0.0063 0.030 Uiso 1 1 calc R
C13A C 0.3389(2) 0.7451(2) 0.05761(15) 0.0126(5) Uani 1 1 d .
C14A C 0.3775(3) 0.8584(2) 0.03514(16) 0.0172(6) Uani 1 1 d .
H14A H 0.3274 0.9366 0.0150 0.021 Uiso 1 1 calc R
C15A C 0.5055(3) 0.8373(2) 0.04745(17) 0.0177(6) Uani 1 1 d .
H15A H 0.5565 0.8988 0.0363 0.021 Uiso 1 1 calc R
C16A C 0.5427(2) 0.7124(2) 0.07835(15) 0.0130(5) Uani 1 1 d .
C17A C 0.6619(2) 0.6433(2) 0.11309(16) 0.0142(5) Uani 1 1 d .
C18A C 0.6364(3) 0.6453(3) 0.20709(17) 0.0209(6) Uani 1 1 d .
H18A H 0.5660 0.6028 0.2343 0.031 Uiso 1 1 calc R
H18B H 0.6134 0.7325 0.2174 0.031 Uiso 1 1 calc R
H18C H 0.7137 0.6017 0.2296 0.031 Uiso 1 1 calc R
C19A C 0.7723(3) 0.7120(2) 0.0718(2) 0.0210(7) Uani 1 1 d .
H19A H 0.8487 0.6699 0.0957 0.031 Uiso 1 1 calc R
H19B H 0.7472 0.7994 0.0818 0.031 Uiso 1 1 calc R
H19C H 0.7911 0.7101 0.0118 0.031 Uiso 1 1 calc R
C1SA C 0.4231(3) 0.2441(2) 0.37449(17) 0.0203(6) Uani 1 1 d .
N1SA N 0.4153(3) 0.1418(2) 0.39362(16) 0.0231(6) Uani 1 1 d .
C2SA C 0.4350(4) 0.3755(3) 0.3480(2) 0.0380(9) Uani 1 1 d .
H2S1 H 0.5220 0.3786 0.3177 0.057 Uiso 1 1 calc R
H2S2 H 0.4177 0.4173 0.3970 0.057 Uiso 1 1 calc R
H2S3 H 0.3734 0.4184 0.3117 0.057 Uiso 1 1 calc R
N1SB N 0.4251(3) 0.3752(2) 0.12687(16) 0.0256(6) Uani 1 1 d .
C1SB C 0.4709(3) 0.2733(2) 0.14890(17) 0.0220(7) Uani 1 1 d .
C2SB C 0.5305(4) 0.1442(3) 0.1787(2) 0.0346(9) Uani 1 1 d .
H4S1 H 0.5825 0.1442 0.2195 0.052 Uiso 1 1 calc R
H4S2 H 0.5851 0.1053 0.1317 0.052 Uiso 1 1 calc R
H4S3 H 0.4638 0.0964 0.2049 0.052 Uiso 1 1 calc R

loop_
_atom_site_aniso_label
_atom_site_aniso_U_11
_atom_site_aniso_U_22
_atom_site_aniso_U_33
_atom_site_aniso_U_23
_atom_site_aniso_U_13
_atom_site_aniso_U_12
Br1 0.02955(18) 0.02395(13) 0.02254(14) 0.00357(10) -0.01442(11) -0.00273(11)
C1B 0.0084(12) 0.0177(9) 0.0131(9) -0.0018(8) -0.0021(8) -0.0034(8)
N1B 0.0115(10) 0.0125(8) 0.0119(8) -0.0012(6) -0.0010(7) -0.0041(6)
C2B 0.0149(13) 0.0198(10) 0.0119(9) 0.0006(8) -0.0024(9) -0.0047(8)
N2B 0.0096(10) 0.0108(7) 0.0155(8) -0.0021(6) -0.0031(8) -0.0021(6)
C3B 0.0158(13) 0.0148(9) 0.0150(10) 0.0009(8) -0.0030(9) -0.0053(8)
C4B 0.0105(12) 0.0131(9) 0.0122(9) -0.0006(7) -0.0036(8) -0.0034(7)
C5B 0.0102(12) 0.0125(9) 0.0151(10) -0.0024(7) -0.0033(9) -0.0032(7)
C6B 0.0122(12) 0.0121(9) 0.0143(10) -0.0022(7) -0.0045(9) -0.0042(7)
C7B 0.0142(13) 0.0185(10) 0.0159(10) -0.0058(8) -0.0045(9) -0.0008(8)
C8B 0.0171(14) 0.0230(11) 0.0144(10) -0.0028(8) -0.0045(9) -0.0039(9)
C9B 0.0161(13) 0.0167(10) 0.0193(11) 0.0007(8) -0.0087(10) -0.0057(8)
C10B 0.0104(13) 0.0186(10) 0.0220(12) -0.0059(9) -0.0081(10) -0.0016(8)
C11B 0.0089(12) 0.0197(10) 0.0162(10) -0.0050(8) -0.0031(9) -0.0021(8)
C12B 0.0157(13) 0.0138(9) 0.0213(11) -0.0032(8) -0.0041(10) -0.0054(8)
C13B 0.0102(12) 0.0127(9) 0.0135(9) -0.0016(7) -0.0052(8) -0.0028(7)
C14B 0.0137(13) 0.0127(9) 0.0212(11) 0.0001(8) -0.0038(10) -0.0024(8)
C15B 0.0121(13) 0.0150(9) 0.0189(11) -0.0020(8) -0.0032(9) 0.0003(8)
C16B 0.0090(12) 0.0150(9) 0.0132(9) -0.0032(7) -0.0036(8) -0.0004(8)
C17B 0.0099(12) 0.0183(10) 0.0165(10) -0.0056(8) -0.0010(9) -0.0037(8)
C18B 0.0103(14) 0.0233(12) 0.0375(16) -0.0105(11) -0.0084(12) -0.0008(9)
C19B 0.0306(18) 0.0287(13) 0.0179(12) -0.0105(10) 0.0080(12) -0.0132(11)
N1A 0.0113(11) 0.0139(8) 0.0136(8) -0.0016(7) -0.0046(8) -0.0013(7)
C1A 0.0122(12) 0.0177(10) 0.0130(10) -0.0024(8) -0.0039(9) -0.0048(8)
Br2 0.0354(2) 0.02627(14) 0.02634(15) 0.00337(11) 0.00800(14) -0.00820(11)
N2A 0.0098(11) 0.0132(8) 0.0168(9) -0.0011(7) -0.0034(8) -0.0044(7)
C2A 0.0181(14) 0.0224(11) 0.0150(10) -0.0006(8) -0.0078(10) -0.0048(9)
C3A 0.0193(14) 0.0181(10) 0.0190(11) 0.0015(9) -0.0098(10) -0.0034(9)
C4A 0.0124(12) 0.0142(9) 0.0154(10) -0.0002(8) -0.0053(9) -0.0034(8)
C5A 0.0128(12) 0.0124(9) 0.0164(10) -0.0024(7) -0.0045(9) -0.0024(8)
C6A 0.0096(12) 0.0154(9) 0.0161(10) -0.0040(8) -0.0004(9) -0.0032(8)
C7A 0.0107(13) 0.0189(10) 0.0192(11) -0.0049(8) 0.0002(10) -0.0051(8)
C8A 0.0153(14) 0.0224(11) 0.0169(11) -0.0048(9) 0.0002(10) -0.0029(9)
C9A 0.0132(13) 0.0186(10) 0.0218(12) -0.0026(9) 0.0011(10) -0.0042(8)
C10A 0.0194(15) 0.0186(11) 0.0282(14) -0.0064(10) 0.0054(12) -0.0074(9)
C11A 0.0120(13) 0.0204(11) 0.0225(12) -0.0065(9) -0.0023(10) -0.0055(9)
C12A 0.0143(14) 0.0166(10) 0.0285(13) -0.0038(9) -0.0065(11) 0.0002(9)
C13A 0.0117(12) 0.0137(9) 0.0130(9) -0.0023(7) -0.0028(9) -0.0030(8)
C14A 0.0192(14) 0.0136(9) 0.0188(11) -0.0003(8) -0.0046(10) -0.0043(8)
C15A 0.0179(14) 0.0163(10) 0.0201(11) -0.0010(8) -0.0024(10) -0.0080(9)
C16A 0.0119(12) 0.0160(9) 0.0128(9) -0.0027(7) -0.0020(9) -0.0055(8)
C17A 0.0099(12) 0.0191(10) 0.0158(10) -0.0037(8) -0.0038(9) -0.0048(8)
C18A 0.0211(16) 0.0276(12) 0.0175(11) -0.0090(9) -0.0071(10) -0.0038(10)
C19A 0.0106(14) 0.0239(12) 0.0313(14) -0.0047(10) -0.0046(11) -0.0080(9)
C1SA 0.0204(15) 0.0213(11) 0.0195(12) -0.0028(9) -0.0061(10) -0.0030(9)
N1SA 0.0244(14) 0.0217(10) 0.0213(11) -0.0002(8) -0.0019(10) -0.0061(9)
C2SA 0.059(2) 0.0169(12) 0.045(2) 0.0071(12) -0.0313(18) -0.0101(13)
N1SB 0.0260(15) 0.0255(11) 0.0251(12) 0.0020(9) -0.0089(10) -0.0058(9)
C1SB 0.0258(16) 0.0245(12) 0.0179(11) -0.0008(9) -0.0070(11) -0.0088(10)
C2SB 0.046(2) 0.0218(12) 0.0272(15) 0.0048(11) -0.0052(14) 0.0008(12)

loop_
_atom_type_symbol
_atom_type_description
_atom_type_scat_dispersion_real
_atom_type_scat_dispersion_imag
_atom_type_scat_source
C C 0.0033 0.0016 'International Tables Vol C Tables 4.2.6.8 and 6.1.1.4'
H H 0.0000 0.0000 'International Tables Vol C Tables 4.2.6.8 and 6.1.1.4'
N N 0.0061 0.0033 'International Tables Vol C Tables 4.2.6.8 and 6.1.1.4'
Br Br -0.2901 2.4595 'International Tables Vol C Tables 4.2.6.8 and 6.1.1.4'

loop_
_geom_angle_atom_site_label_1
_geom_angle_atom_site_label_2
_geom_angle_atom_site_label_3
_geom_angle
_geom_angle_site_symmetry_1
_geom_angle_site_symmetry_3
C2B C1B N1B 107.1(2) . .
C2B C1B C17B 131.0(2) . 2_676
N1B C1B C17B 120.76(18) . 2_676
C4B N1B C1B 110.31(18) . .
C1B C2B C3B 107.7(2) . .
C16B N2B C13B 110.27(18) . .
C4B C3B C2B 107.6(2) . .
N1B C4B C3B 107.2(2) . .
N1B C4B C5B 122.07(18) . .
C3B C4B C5B 130.7(2) . .
C13B C5B C4B 110.7(2) . .
C13B C5B C6B 110.93(18) . .
C4B C5B C6B 112.06(18) . .
C13B C5B C12B 109.08(18) . .
C4B C5B C12B 108.00(18) . .
C6B C5B C12B 105.8(2) . .
C7B C6B C11B 118.4(2) . .
C7B C6B C5B 118.9(2) . .
C11B C6B C5B 122.5(2) . .
C6B C7B C8B 121.1(2) . .
C9B C8B C7B 118.8(2) . .
C10B C9B C8B 121.7(2) . .
C10B C9B Br1 119.46(19) . .
C8B C9B Br1 118.8(2) . .
C9B C10B C11B 118.4(2) . .
C10B C11B C6B 121.6(2) . .
N2B C13B C14B 106.9(2) . .
N2B C13B C5B 123.00(18) . .
C14B C13B C5B 130.1(2) . .
C13B C14B C15B 108.0(2) . .
C16B C15B C14B 107.5(2) . .
C15B C16B N2B 107.3(2) . .
C15B C16B C17B 128.9(2) . .
N2B C16B C17B 123.48(19) . .
C16B C17B C1B 112.47(18) . 2_676
C16B C17B C19B 109.5(3) . .
C1B C17B C19B 109.71(19) 2_676 .
C16B C17B C18B 108.7(2) . .
C1B C17B C18B 107.5(3) 2_676 .
C19B C17B C18B 108.9(2) . .
C1A N1A C4A 110.5(2) . .
C2A C1A N1A 107.0(2) . .
C2A C1A C17A 130.4(3) . 2_665
N1A C1A C17A 122.0(2) . 2_665
C16A N2A C13A 110.80(19) . .
C1A C2A C3A 108.0(3) . .
C4A C3A C2A 107.7(2) . .
N1A C4A C3A 106.8(2) . .
N1A C4A C5A 123.4(2) . .
C3A C4A C5A 129.8(2) . .
C13A C5A C4A 109.27(19) . .
C13A C5A C6A 110.6(2) . .
C4A C5A C6A 112.6(2) . .
C13A C5A C12A 109.3(2) . .
C4A C5A C12A 108.4(2) . .
C6A C5A C12A 106.57(18) . .
C7A C6A C11A 118.7(2) . .
C7A C6A C5A 119.4(2) . .
C11A C6A C5A 121.8(3) . .
C6A C7A C8A 121.2(3) . .
C9A C8A C7A 118.7(3) . .
C10A C9A C8A 121.4(2) . .
C10A C9A Br2 120.3(2) . .
C8A C9A Br2 118.3(2) . .
C9A C10A C11A 119.0(3) . .
C10A C11A C6A 121.0(3) . .
C14A C13A N2A 106.5(3) . .
C14A C13A C5A 130.7(2) . .
N2A C13A C5A 122.8(2) . .
C13A C14A C15A 107.8(2) . .
C16A C15A C14A 108.0(2) . .
N2A C16A C15A 106.8(2) . .
N2A C16A C17A 122.60(19) . .
C15A C16A C17A 130.0(3) . .
C1A C17A C16A 112.3(3) 2_665 .
C1A C17A C18A 109.25(19) 2_665 .
C16A C17A C18A 109.26(19) . .
C1A C17A C19A 108.62(19) 2_665 .
C16A C17A C19A 109.0(2) . .
C18A C17A C19A 108.3(3) . .
N1SA C1SA C2SA 178.7(3) . .
N1SB C1SB C2SB 178.6(4) . .

loop_
_geom_bond_atom_site_label_1
_geom_bond_atom_site_label_2
_geom_bond_distance
_geom_bond_site_symmetry_2
Br1 C9B 1.900(3) .
C1B C2B 1.374(3) .
C1B N1B 1.375(3) .
C1B C17B 1.513(3) 2_676
N1B C4B 1.370(3) .
C2B C3B 1.419(4) .
N2B C16B 1.374(3) .
N2B C13B 1.374(3) .
C3B C4B 1.376(3) .
C4B C5B 1.515(4) .
C5B C13B 1.512(3) .
C5B C6B 1.543(3) .
C5B C12B 1.544(4) .
C6B C7B 1.389(3) .
C6B C11B 1.392(3) .
C7B C8B 1.394(4) .
C8B C9B 1.383(3) .
C9B C10B 1.382(4) .
C10B C11B 1.391(4) .
C13B C14B 1.376(3) .
C14B C15B 1.416(4) .
C15B C16B 1.373(3) .
C16B C17B 1.512(4) .
C17B C1B 1.513(3) 2_676
C17B C19B 1.536(4) .
C17B C18B 1.548(4) .
N1A C1A 1.374(4) .
N1A C4A 1.375(3) .
C1A C2A 1.371(3) .
C1A C17A 1.511(3) 2_665
Br2 C9A 1.895(2) .
N2A C16A 1.373(4) .
N2A C13A 1.380(3) .
C2A C3A 1.415(4) .
C3A C4A 1.379(4) .
C4A C5A 1.507(4) .
C5A C13A 1.504(4) .
C5A C6A 1.541(3) .
C5A C12A 1.550(3) .
C6A C7A 1.385(4) .
C6A C11A 1.393(4) .
C7A C8A 1.392(3) .
C8A C9A 1.389(4) .
C9A C10A 1.377(5) .
C10A C11A 1.393(3) .
C13A C14A 1.379(3) .
C14A C15A 1.418(4) .
C15A C16A 1.374(3) .
C16A C17A 1.516(4) .
C17A C1A 1.511(3) 2_665
C17A C18A 1.535(4) .
C17A C19A 1.545(4) .
C1SA N1SA 1.136(3) .
C1SA C2SA 1.466(4) .
N1SB C1SB 1.143(3) .
C1SB C2SB 1.461(4) .

loop_
_geom_torsion_atom_site_label_1
_geom_torsion_atom_site_label_2
_geom_torsion_atom_site_label_3
_geom_torsion_atom_site_label_4
_geom_torsion
_geom_torsion_site_symmetry_1
_geom_torsion_site_symmetry_4
C2B C1B N1B C4B 2.0(3) . .
C17B C1B N1B C4B -167.3(2) 2_676 .
N1B C1B C2B C3B -1.5(3) . .
C17B C1B C2B C3B 166.3(3) 2_676 .
C1B C2B C3B C4B 0.5(3) . .
C1B N1B C4B C3B -1.7(3) . .
C1B N1B C4B C5B 179.7(2) . .
C2B C3B C4B N1B 0.7(3) . .
C2B C3B C4B C5B 179.1(3) . .
N1B C4B C5B C13B 79.6(3) . .
C3B C4B C5B C13B -98.7(3) . .
N1B C4B C5B C6B -44.8(3) . .
C3B C4B C5B C6B 136.9(3) . .
N1B C4B C5B C12B -161.0(2) . .
C3B C4B C5B C12B 20.7(4) . .
C13B C5B C6B C7B 34.7(4) . .
C4B C5B C6B C7B 159.1(3) . .
C12B C5B C6B C7B -83.4(3) . .
C13B C5B C6B C11B -150.4(3) . .
C4B C5B C6B C11B -26.0(4) . .
C12B C5B C6B C11B 91.5(3) . .
C11B C6B C7B C8B -0.2(4) . .
C5B C6B C7B C8B 174.9(3) . .
C6B C7B C8B C9B 1.3(5) . .
C7B C8B C9B C10B -1.3(5) . .
C7B C8B C9B Br1 179.7(2) . .
C8B C9B C10B C11B 0.2(5) . .
Br1 C9B C10B C11B 179.2(2) . .
C9B C10B C11B C6B 0.9(5) . .
C7B C6B C11B C10B -0.9(4) . .
C5B C6B C11B C10B -175.8(3) . .
C16B N2B C13B C14B -1.2(3) . .
C16B N2B C13B C5B 177.4(2) . .
C4B C5B C13B N2B -71.5(3) . .
C6B C5B C13B N2B 53.6(4) . .
C12B C5B C13B N2B 169.8(2) . .
C4B C5B C13B C14B 106.8(3) . .
C6B C5B C13B C14B -128.1(3) . .
C12B C5B C13B C14B -11.9(4) . .
N2B C13B C14B C15B 1.3(3) . .
C5B C13B C14B C15B -177.2(3) . .
C13B C14B C15B C16B -0.9(3) . .
C14B C15B C16B N2B 0.2(3) . .
C14B C15B C16B C17B -173.7(3) . .
C13B N2B C16B C15B 0.7(3) . .
C13B N2B C16B C17B 174.9(3) . .
C15B C16B C17B C1B -158.4(3) . 2_676
N2B C16B C17B C1B 28.7(4) . 2_676
C15B C16B C17B C19B 79.4(4) . .
N2B C16B C17B C19B -93.6(3) . .
C15B C16B C17B C18B -39.5(4) . .
N2B C16B C17B C18B 147.5(3) . .
C4A N1A C1A C2A 1.3(3) . .
C4A N1A C1A C17A -170.6(2) . 2_665
N1A C1A C2A C3A -1.2(3) . .
C17A C1A C2A C3A 169.8(3) 2_665 .
C1A C2A C3A C4A 0.7(3) . .
C1A N1A C4A C3A -0.9(3) . .
C1A N1A C4A C5A -177.7(2) . .
C2A C3A C4A N1A 0.1(3) . .
C2A C3A C4A C5A 176.7(3) . .
N1A C4A C5A C13A 78.8(3) . .
C3A C4A C5A C13A -97.2(3) . .
N1A C4A C5A C6A -44.6(3) . .
C3A C4A C5A C6A 139.4(3) . .
N1A C4A C5A C12A -162.2(2) . .
C3A C4A C5A C12A 21.8(4) . .
C13A C5A C6A C7A 34.2(3) . .
C4A C5A C6A C7A 156.8(2) . .
C12A C5A C6A C7A -84.5(3) . .
C13A C5A C6A C11A -149.7(2) . .
C4A C5A C6A C11A -27.1(3) . .
C12A C5A C6A C11A 91.6(3) . .
C11A C6A C7A C8A 2.0(4) . .
C5A C6A C7A C8A 178.2(2) . .
C6A C7A C8A C9A -0.3(4) . .
C7A C8A C9A C10A -1.4(4) . .
C7A C8A C9A Br2 178.25(17) . .
C8A C9A C10A C11A 1.3(4) . .
Br2 C9A C10A C11A -178.30(18) . .
C9A C10A C11A C6A 0.4(4) . .
C7A C6A C11A C10A -2.1(4) . .
C5A C6A C11A C10A -178.2(2) . .
C16A N2A C13A C14A -0.5(3) . .
C16A N2A C13A C5A 178.6(2) . .
C4A C5A C13A C14A 102.3(3) . .
C6A C5A C13A C14A -133.2(3) . .
C12A C5A C13A C14A -16.1(4) . .
C4A C5A C13A N2A -76.6(3) . .
C6A C5A C13A N2A 48.0(3) . .
C12A C5A C13A N2A 165.0(2) . .
N2A C13A C14A C15A 0.8(3) . .
C5A C13A C14A C15A -178.2(3) . .
C13A C14A C15A C16A -0.9(3) . .
C13A N2A C16A C15A 0.0(3) . .
C13A N2A C16A C17A 172.1(2) . .
C14A C15A C16A N2A 0.6(3) . .
C14A C15A C16A C17A -170.8(2) . .
N2A C16A C17A C1A 40.8(3) . 2_665
C15A C16A C17A C1A -149.0(2) . 2_665
N2A C16A C17A C18A -80.6(3) . .
C15A C16A C17A C18A 89.6(3) . .
N2A C16A C17A C19A 161.2(2) . .
C15A C16A C17A C19A -28.6(4) . .
